data_7062874
loop_
_publ_author_name
'Mikhailenko, Maxim V.'
'Ivanov, Vladislav V.'
'Faraonov, Maxim A.'
'Kuzmin, Aleksey V.'
'Khasanov, Salavat S.'
'Otsuka, Akihiro'
'Yamochi, Hideki'
'Kitagawa, Hiroshi'
'Konarev, Dmitri V.'

_publ_section_title
;
 Manganese(ii) complexes of hexaazatrinaphthylene and
 hexaazatrianthracene: synthesis, structure and properties
;
_journal_issue 48
_journal_name_full 'New Journal of Chemistry'
_journal_page_first 22339
_journal_page_last 22349
_journal_paper_doi 10.1039/D3NJ04615J
_journal_volume 47
_journal_year 2023
_chemical_formula_moiety 'C36 H18 Mn3 N6 Cl6, 2(C25 H30 N3), 4(C6 H4 Cl2)'
_chemical_formula_sum 'C110 H94 Cl14 Mn3 N12'
_chemical_formula_weight 2245.09
_space_group_crystal_system monoclinic
_space_group_IT_number 14
_space_group_name_Hall '-P 2ybc'
_space_group_name_H-M_alt 'P 1 21/c 1'
_atom_sites_solution_hydrogens geom
_atom_sites_solution_primary direct
_atom_sites_solution_secondary difmap
_audit_creation_date 2023-06-19
_audit_creation_method SHELXL-2013
_audit_update_record
;
2023-09-26 deposited with the CCDC.	2023-11-13 downloaded from the CCDC.
;
_cell_angle_alpha 90
_cell_angle_beta 94.866(2)
_cell_angle_gamma 90
_cell_formula_units_Z 4
_cell_length_a 13.7104(2)
_cell_length_b 35.5713(9)
_cell_length_c 21.6332(5)
_cell_measurement_reflns_used 16932
_cell_measurement_temperature 120(2)
_cell_measurement_theta_max 26.0120
_cell_measurement_theta_min 2.2730
_cell_volume 10512.4(4)
_computing_cell_refinement 'CrysAlisPro 1.171.39.46 (Rigaku OD, 2018)'
_computing_data_collection 'CrysAlisPro 1.171.39.46 (Rigaku OD, 2018)'
_computing_data_reduction 'CrysAlisPro 1.171.39.46 (Rigaku OD, 2018)'
_computing_molecular_graphics WinGX
_computing_publication_material WinGx
_computing_structure_refinement 'SHELXL-2018/3 (Sheldrick, 2018)'
_computing_structure_solution 'SHELXS-2018/3 (Sheldrick, 2018)'
_diffrn_ambient_temperature 120(2)
_diffrn_detector 'CCD plate'
_diffrn_detector_area_resol_mean 5.2283
_diffrn_detector_type AtlasS2
_diffrn_measured_fraction_theta_full 0.999
_diffrn_measured_fraction_theta_max 0.871
_diffrn_measurement_device 'four-circle diffractometer'
_diffrn_measurement_device_type 'Xcalibur, AtlasS2, Gemini'
_diffrn_measurement_method '\w scans'
_diffrn_radiation_monochromator graphite
_diffrn_radiation_probe x-ray
_diffrn_radiation_type 'Mo K\a'
_diffrn_radiation_wavelength 0.71073
_diffrn_reflns_av_R_equivalents 0.0623
_diffrn_reflns_av_unetI/netI 0.1001
_diffrn_reflns_Laue_measured_fraction_full 0.999
_diffrn_reflns_Laue_measured_fraction_max 0.871
_diffrn_reflns_limit_h_max 17
_diffrn_reflns_limit_h_min -18
_diffrn_reflns_limit_k_max 47
_diffrn_reflns_limit_k_min -48
_diffrn_reflns_limit_l_max 28
_diffrn_reflns_limit_l_min -29
_diffrn_reflns_number 86437
_diffrn_reflns_point_group_measured_fraction_full 0.999
_diffrn_reflns_point_group_measured_fraction_max 0.871
_diffrn_reflns_theta_full 25.242
_diffrn_reflns_theta_max 29.406
_diffrn_reflns_theta_min 2.046
_diffrn_source 'fine-focus sealed X-ray tube'
_diffrn_source_type 'Enhance (Mo) X-ray Source'
_exptl_absorpt_coefficient_mu 0.765
_exptl_absorpt_correction_T_max 1.00000
_exptl_absorpt_correction_T_min 0.87164
_exptl_absorpt_correction_type multi-scan
_exptl_absorpt_process_details
;
CrysAlisPro 1.171.38.43 (Rigaku Oxford Diffraction, 2015)
Empirical absorption correction using spherical harmonics,
 implemented in SCALE3 ABSPACK scaling algorithm.
;
_exptl_crystal_colour black
_exptl_crystal_density_diffrn 1.419
_exptl_crystal_description plate
_exptl_crystal_F_000 4604
_exptl_crystal_size_max 0.414
_exptl_crystal_size_mid 0.255
_exptl_crystal_size_min 0.046
_refine_diff_density_max 1.128
_refine_diff_density_min -0.981
_refine_diff_density_rms 0.094
_refine_ls_extinction_method none
_refine_ls_goodness_of_fit_ref 1.041
_refine_ls_hydrogen_treatment constr
_refine_ls_matrix_type full
_refine_ls_number_parameters 1450
_refine_ls_number_reflns 25271
_refine_ls_number_restraints 958
_refine_ls_restrained_S_all 1.033
_refine_ls_R_factor_all 0.1590
_refine_ls_R_factor_gt 0.0878
_refine_ls_shift/su_max 0.001
_refine_ls_shift/su_mean 0.000
_refine_ls_structure_factor_coef Fsqd
_refine_ls_weighting_details
;
 w=1/[\s^2^(Fo^2^)+(0.0881P)^2^+25.9450P]
 where P=(Fo^2^+2Fc^2^)/3
;
_refine_ls_weighting_scheme calc
_refine_ls_wR_factor_gt 0.2016
_refine_ls_wR_factor_ref 0.2362
_reflns_Friedel_coverage 0.000
_reflns_number_gt 14310
_reflns_number_total 25271
_reflns_threshold_expression 'I > 2\s(I)'
_cod_data_source_file d3nj04615j2.cif
_cod_data_source_block Ph(NaphthN2)3-3MnCl2-2CV-4DCB
_cod_depositor_comments 'Adding full bibliography for 7062874--7062878.cif.'
_cod_original_sg_symbol_H-M 'P 21/c'
_cod_database_code 7062874
_shelx_space_group_comment
;
The symmetry employed for this shelxl refinement is uniquely defined
by the following loop, which should always be used as a source of
symmetry information in preference to the above space-group names.
They are only intended as comments.
;
_shelx_estimated_absorpt_t_min 0.742
_shelx_estimated_absorpt_t_max 0.966
_shelxl_version_number 2013-2

loop_
_space_group_symop_operation_xyz
'x, y, z'
'-x, y+1/2, -z+1/2'
'-x, -y, -z'
'x, -y-1/2, z-1/2'

loop_
_atom_site_label
_atom_site_type_symbol
_atom_site_fract_x
_atom_site_fract_y
_atom_site_fract_z
_atom_site_U_iso_or_equiv
_atom_site_adp_type
_atom_site_occupancy
_atom_site_site_symmetry_order
_atom_site_calc_flag
_atom_site_refinement_flags_posn
_atom_site_refinement_flags_adp
_atom_site_refinement_flags_occupancy
_atom_site_disorder_assembly
_atom_site_disorder_group
Mn1 Mn 0.73956(5) 0.60600(2) 0.04108(3) 0.02693(17) Uani 1 1 d . U . . .
Mn2 Mn 0.76989(5) 0.49459(2) 0.31355(3) 0.03108(19) Uani 1 1 d . U . . .
Mn3 Mn 0.63098(6) 0.68499(2) 0.32788(3) 0.0367(2) Uani 1 1 d . U . . .
Cl01 Cl 0.60252(8) 0.58152(4) -0.01468(6) 0.0366(3) Uani 1 1 d . U . . .
Cl02 Cl 0.84384(10) 0.63052(5) -0.02626(6) 0.0483(4) Uani 1 1 d . U . . .
Cl03 Cl 0.68188(10) 0.44014(4) 0.31950(6) 0.0404(3) Uani 1 1 d . U . . .
Cl04 Cl 0.92345(10) 0.49118(6) 0.36504(7) 0.0675(5) Uani 1 1 d . U . . .
Cl05 Cl 0.47679(11) 0.70528(6) 0.34446(9) 0.0722(6) Uani 1 1 d . U . . .
Cl06 Cl 0.76149(10) 0.71501(4) 0.38209(7) 0.0468(3) Uani 1 1 d . U . . .
N11 N 0.7128(3) 0.63946(12) 0.12121(17) 0.0285(7) Uani 1 1 d . U . . .
N12 N 0.7795(3) 0.56765(11) 0.11745(17) 0.0271(7) Uani 1 1 d . U . . .
N13 N 0.7735(3) 0.52107(11) 0.22407(16) 0.0264(7) Uani 1 1 d . U . . .
N14 N 0.6992(3) 0.54787(12) 0.32695(17) 0.0311(7) Uani 1 1 d . U . . .
N15 N 0.6427(3) 0.62465(13) 0.33205(17) 0.0327(7) Uani 1 1 d . U . . .
N16 N 0.6740(3) 0.67056(12) 0.23748(18) 0.0313(7) Uani 1 1 d . U . . .
C101 C 0.7163(3) 0.61869(14) 0.1732(2) 0.0269(8) Uani 1 1 d . U . . .
C102 C 0.7475(3) 0.58027(14) 0.1707(2) 0.0249(8) Uani 1 1 d . U . . .
C103 C 0.7445(3) 0.55704(14) 0.2238(2) 0.0253(8) Uani 1 1 d . U . . .
C104 C 0.7059(3) 0.57136(14) 0.2795(2) 0.0272(8) Uani 1 1 d . U . . .
C105 C 0.6795(3) 0.60936(14) 0.2822(2) 0.0283(8) Uani 1 1 d . U . . .
C106 C 0.6909(3) 0.63422(15) 0.2302(2) 0.0285(8) Uani 1 1 d . U . . .
C107 C 0.6801(3) 0.69357(15) 0.1866(2) 0.0327(9) Uani 1 1 d . U . . .
C108 C 0.6707(4) 0.73175(15) 0.1922(2) 0.0379(10) Uani 1 1 d . U . . .
H108 H 0.6660 0.7423 0.2322 0.046 Uiso 1 1 calc R U . . .
C109 C 0.6681(4) 0.75574(16) 0.1407(3) 0.0396(10) Uani 1 1 d . U . . .
C110 C 0.6601(4) 0.79580(16) 0.1461(3) 0.0476(12) Uani 1 1 d . U . . .
H110 H 0.6573 0.8069 0.1859 0.057 Uiso 1 1 calc R U . . .
C111 C 0.6567(4) 0.81772(17) 0.0955(3) 0.0506(13) Uani 1 1 d . U . . .
H111 H 0.6510 0.8442 0.0999 0.061 Uiso 1 1 calc R U . . .
C112 C 0.6612(4) 0.80216(17) 0.0356(3) 0.0505(13) Uani 1 1 d . U . . .
H112 H 0.6591 0.8181 0.0003 0.061 Uiso 1 1 calc R U . . .
C113 C 0.6686(4) 0.76388(16) 0.0286(3) 0.0450(12) Uani 1 1 d . U . . .
H113 H 0.6700 0.7535 -0.0118 0.054 Uiso 1 1 calc R U . . .
C114 C 0.6742(4) 0.73980(16) 0.0807(2) 0.0380(10) Uani 1 1 d . U . . .
C115 C 0.6879(3) 0.70087(15) 0.0754(2) 0.0341(10) Uani 1 1 d . U . . .
H115 H 0.6935 0.6902 0.0355 0.041 Uiso 1 1 calc R U . . .
C116 C 0.6936(3) 0.67778(14) 0.1265(2) 0.0304(9) Uani 1 1 d . U . . .
C117 C 0.8132(3) 0.53087(14) 0.1170(2) 0.0254(8) Uani 1 1 d . U . . .
C118 C 0.8508(3) 0.51675(14) 0.0648(2) 0.0266(8) Uani 1 1 d . U . . .
H118 H 0.8567 0.5328 0.0302 0.032 Uiso 1 1 calc R U . . .
C119 C 0.8809(3) 0.47870(14) 0.0616(2) 0.0278(8) Uani 1 1 d . U . . .
C120 C 0.9188(3) 0.46308(14) 0.0080(2) 0.0321(9) Uani 1 1 d . U . . .
H120 H 0.9276 0.4787 -0.0268 0.039 Uiso 1 1 calc R U . . .
C121 C 0.9425(4) 0.42583(15) 0.0062(2) 0.0365(10) Uani 1 1 d . U . . .
H121 H 0.9675 0.4157 -0.0299 0.044 Uiso 1 1 calc R U . . .
C122 C 0.9300(4) 0.40210(16) 0.0575(2) 0.0385(11) Uani 1 1 d . U . . .
H122 H 0.9457 0.3762 0.0552 0.046 Uiso 1 1 calc R U . . .
C123 C 0.8963(4) 0.41589(15) 0.1094(2) 0.0374(10) Uani 1 1 d . U . . .
H123 H 0.8892 0.3996 0.1436 0.045 Uiso 1 1 calc R U . . .
C124 C 0.8710(3) 0.45471(14) 0.1139(2) 0.0290(8) Uani 1 1 d . U . . .
C125 C 0.8362(3) 0.46994(14) 0.1677(2) 0.0293(9) Uani 1 1 d . U . . .
H125 H 0.8322 0.4543 0.2031 0.035 Uiso 1 1 calc R U . . .
C126 C 0.8078(3) 0.50711(14) 0.1704(2) 0.0263(8) Uani 1 1 d . U . . .
C127 C 0.6571(3) 0.56208(15) 0.3787(2) 0.0320(9) Uani 1 1 d . U . . .
C128 C 0.6425(3) 0.53859(17) 0.4278(2) 0.0372(10) Uani 1 1 d . U . . .
H128 H 0.6624 0.5131 0.4264 0.045 Uiso 1 1 calc R U . . .
C129 C 0.5982(4) 0.55197(17) 0.4803(2) 0.0387(10) Uani 1 1 d . U . . .
C130 C 0.5825(4) 0.52825(19) 0.5321(2) 0.0461(12) Uani 1 1 d . U . . .
H130 H 0.6022 0.5027 0.5319 0.055 Uiso 1 1 calc R U . . .
C131 C 0.5392(4) 0.5424(2) 0.5819(2) 0.0526(13) Uani 1 1 d . U . . .
H131 H 0.5299 0.5265 0.6162 0.063 Uiso 1 1 calc R U . . .
C132 C 0.5087(4) 0.5795(2) 0.5831(2) 0.0496(12) Uani 1 1 d . U . . .
H132 H 0.4781 0.5886 0.6179 0.059 Uiso 1 1 calc R U . . .
C133 C 0.5223(4) 0.60330(19) 0.5342(2) 0.0460(12) Uani 1 1 d . U . . .
H133 H 0.5011 0.6287 0.5356 0.055 Uiso 1 1 calc R U . . .
C134 C 0.5677(3) 0.58995(17) 0.4818(2) 0.0390(10) Uani 1 1 d . U . . .
C135 C 0.5828(3) 0.61367(17) 0.4311(2) 0.0361(10) Uani 1 1 d . U . . .
H135 H 0.5621 0.6391 0.4317 0.043 Uiso 1 1 calc R U . . .
C136 C 0.6276(3) 0.60010(16) 0.3806(2) 0.0322(8) Uani 1 1 d . U . . .
N21 N 0.9250(4) 0.74346(15) 0.0990(3) 0.0634(13) Uani 1 1 d . U . . .
N22 N 1.1791(3) 0.48555(14) 0.1394(2) 0.0451(10) Uani 1 1 d . U . . .
N23 N 0.9204(3) 0.60275(17) 0.4925(2) 0.0597(14) Uani 1 1 d . U . . .
C201 C 1.0070(3) 0.61308(15) 0.2428(2) 0.0360(9) Uani 1 1 d . U . . .
C202 C 0.9865(3) 0.64619(16) 0.2065(3) 0.0376(10) Uani 1 1 d . U . . .
C203 C 0.9833(4) 0.68260(17) 0.2335(3) 0.0461(11) Uani 1 1 d . U . . .
H203 H 0.9942 0.6848 0.2773 0.055 Uiso 1 1 calc R U . . .
C204 C 0.9655(4) 0.71422(18) 0.1995(3) 0.0520(12) Uani 1 1 d . U . . .
H204 H 0.9664 0.7379 0.2198 0.062 Uiso 1 1 calc R U . . .
C205 C 0.9454(4) 0.71255(18) 0.1343(3) 0.0513(12) Uani 1 1 d . U . . .
C206 C 0.9484(4) 0.67620(17) 0.1062(3) 0.0442(11) Uani 1 1 d . U . . .
H206 H 0.9366 0.6739 0.0624 0.053 Uiso 1 1 calc R U . . .
C207 C 0.9678(3) 0.64467(16) 0.1414(3) 0.0385(10) Uani 1 1 d . U . . .
H207 H 0.9688 0.6209 0.1213 0.046 Uiso 1 1 calc R U . . .
C208 C 1.0508(3) 0.58038(15) 0.2161(2) 0.0339(9) Uani 1 1 d . U . . .
C209 C 1.1200(3) 0.58386(16) 0.1712(2) 0.0345(10) Uani 1 1 d . U . . .
H209 H 1.1361 0.6082 0.1570 0.041 Uiso 1 1 calc R U . . .
C210 C 1.1640(3) 0.55306(16) 0.1480(2) 0.0350(9) Uani 1 1 d . U . . .
H210 H 1.2135 0.5565 0.1203 0.042 Uiso 1 1 calc R U . . .
C211 C 1.1376(3) 0.51619(16) 0.1644(2) 0.0360(10) Uani 1 1 d . U . . .
C212 C 1.0670(3) 0.51261(16) 0.2083(2) 0.0377(10) Uani 1 1 d . U . . .
H212 H 1.0470 0.4883 0.2202 0.045 Uiso 1 1 calc R U . . .
C213 C 1.0274(3) 0.54367(15) 0.2339(2) 0.0354(10) Uani 1 1 d . U . . .
H213 H 0.9826 0.5403 0.2646 0.042 Uiso 1 1 calc R U . . .
C214 C 0.9860(4) 0.61147(16) 0.3071(2) 0.0387(11) Uani 1 1 d . U . . .
C215 C 1.0437(4) 0.58950(17) 0.3506(3) 0.0448(13) Uani 1 1 d . U . . .
H215 H 1.0974 0.5758 0.3371 0.054 Uiso 1 1 calc R U . . .
C216 C 1.0248(4) 0.58746(18) 0.4110(3) 0.0495(14) Uani 1 1 d . U . . .
H216 H 1.0674 0.5734 0.4392 0.059 Uiso 1 1 calc R U . . .
C217 C 0.9427(4) 0.60581(18) 0.4329(3) 0.0479(13) Uani 1 1 d . U . . .
C218 C 0.8855(4) 0.62808(17) 0.3899(3) 0.0448(12) Uani 1 1 d . U . . .
H218 H 0.8310 0.6413 0.4034 0.054 Uiso 1 1 calc R U . . .
C219 C 0.9062(4) 0.63112(17) 0.3298(3) 0.0424(12) Uani 1 1 d . U . . .
H219 H 0.8664 0.6467 0.3024 0.051 Uiso 1 1 calc R U . . .
C220 C 0.9184(6) 0.78038(19) 0.1285(4) 0.081(2) Uani 1 1 d . U . . .
H22A H 0.9028 0.7995 0.0966 0.121 Uiso 1 1 calc R U . . .
H22B H 0.9812 0.7864 0.1514 0.121 Uiso 1 1 calc R U . . .
H22C H 0.8669 0.7799 0.1572 0.121 Uiso 1 1 calc R U . . .
C221 C 0.9139(5) 0.7413(2) 0.0321(4) 0.0697(17) Uani 1 1 d . U . . .
H22D H 0.8989 0.7663 0.0149 0.105 Uiso 1 1 calc R U . . .
H22E H 0.8604 0.7240 0.0192 0.105 Uiso 1 1 calc R U . . .
H22F H 0.9749 0.7320 0.0169 0.105 Uiso 1 1 calc R U . . .
C222 C 1.2662(4) 0.48992(19) 0.1048(3) 0.0518(14) Uani 1 1 d . U . . .
H22G H 1.2861 0.4653 0.0899 0.078 Uiso 1 1 calc R U . . .
H22H H 1.3197 0.5007 0.1321 0.078 Uiso 1 1 calc R U . . .
H22I H 1.2509 0.5067 0.0694 0.078 Uiso 1 1 calc R U . . .
C223 C 1.1502(5) 0.44770(18) 0.1534(4) 0.0681(19) Uani 1 1 d . U . . .
H22J H 1.1886 0.4298 0.1309 0.102 Uiso 1 1 calc R U . . .
H22K H 1.0805 0.4443 0.1406 0.102 Uiso 1 1 calc R U . . .
H22L H 1.1620 0.4432 0.1981 0.102 Uiso 1 1 calc R U . . .
C224 C 0.9777(5) 0.5777(2) 0.5364(3) 0.0677(19) Uani 1 1 d . U . . .
H22M H 0.9510 0.5787 0.5770 0.102 Uiso 1 1 calc R U . . .
H22N H 1.0462 0.5858 0.5406 0.102 Uiso 1 1 calc R U . . .
H22O H 0.9738 0.5518 0.5207 0.102 Uiso 1 1 calc R U . . .
C225 C 0.8391(4) 0.6240(2) 0.5154(3) 0.071(2) Uani 1 1 d . U . . .
H22P H 0.8337 0.6179 0.5592 0.106 Uiso 1 1 calc R U . . .
H22Q H 0.7779 0.6173 0.4912 0.106 Uiso 1 1 calc R U . . .
H22R H 0.8512 0.6510 0.5112 0.106 Uiso 1 1 calc R U . . .
N31 N 0.6741(4) 0.23180(18) 0.3362(3) 0.0768(17) Uani 1 1 d . U . . .
N32 N 0.7732(3) 0.03553(17) 0.0384(2) 0.0548(13) Uani 1 1 d . U . . .
N33 N 0.4090(3) -0.02929(15) 0.3841(2) 0.0468(10) Uani 1 1 d . U . . .
C301 C 0.6066(4) 0.08247(19) 0.2574(2) 0.0442(9) Uani 1 1 d . U . . .
C302 C 0.6206(4) 0.12035(19) 0.2769(2) 0.0449(10) Uani 1 1 d . U . . .
C303 C 0.5548(4) 0.14048(18) 0.3111(2) 0.0454(11) Uani 1 1 d . U . . .
H303 H 0.4967 0.1283 0.3214 0.055 Uiso 1 1 calc R U . . .
C304 C 0.5709(4) 0.17663(19) 0.3301(3) 0.0511(12) Uani 1 1 d . U . . .
H304 H 0.5235 0.1890 0.3524 0.061 Uiso 1 1 calc R U . . .
C305 C 0.6565(4) 0.1961(2) 0.3172(3) 0.0573(14) Uani 1 1 d . U . . .
C306 C 0.7242(4) 0.1759(2) 0.2833(3) 0.0538(12) Uani 1 1 d . U . . .
H306 H 0.7840 0.1875 0.2747 0.065 Uiso 1 1 calc R U . . .
C307 C 0.7055(4) 0.14079(19) 0.2633(2) 0.0473(11) Uani 1 1 d . U . . .
H307 H 0.7510 0.1290 0.2388 0.057 Uiso 1 1 calc R U . . .
C308 C 0.6512(4) 0.07017(19) 0.2012(2) 0.0460(12) Uani 1 1 d . U . . .
C309 C 0.6437(4) 0.0920(2) 0.1474(2) 0.0485(13) Uani 1 1 d . U . . .
H309 H 0.6107 0.1155 0.1479 0.058 Uiso 1 1 calc R U . . .
C310 C 0.6822(4) 0.0808(2) 0.0939(2) 0.0500(13) Uani 1 1 d . U . . .
H310 H 0.6742 0.0963 0.0580 0.060 Uiso 1 1 calc R U . . .
C311 C 0.7333(4) 0.0468(2) 0.0916(2) 0.0481(13) Uani 1 1 d . U . . .
C312 C 0.7433(4) 0.02469(19) 0.1454(2) 0.0465(12) Uani 1 1 d . U . . .
H312 H 0.7795 0.0019 0.1455 0.056 Uiso 1 1 calc R U . . .
C313 C 0.7011(4) 0.03566(18) 0.1983(2) 0.0445(12) Uani 1 1 d . U . . .
H313 H 0.7059 0.0196 0.2335 0.053 Uiso 1 1 calc R U . . .
C314 C 0.5527(4) 0.05508(18) 0.2892(2) 0.0425(10) Uani 1 1 d . U . . .
C315 C 0.5167(4) 0.02153(18) 0.2601(2) 0.0444(11) Uani 1 1 d . U . . .
H315 H 0.5252 0.0181 0.2173 0.053 Uiso 1 1 calc R U . . .
C316 C 0.4708(4) -0.00593(19) 0.2897(2) 0.0451(11) Uani 1 1 d . U . . .
H316 H 0.4504 -0.0281 0.2679 0.054 Uiso 1 1 calc R U . . .
C317 C 0.4527(4) -0.00198(18) 0.3536(2) 0.0436(10) Uani 1 1 d . U . . .
C318 C 0.4841(4) 0.03213(17) 0.3831(2) 0.0428(10) Uani 1 1 d . U . . .
H318 H 0.4705 0.0364 0.4248 0.051 Uiso 1 1 calc R U . . .
C319 C 0.5331(4) 0.05882(18) 0.3529(2) 0.0429(11) Uani 1 1 d . U . . .
H319 H 0.5551 0.0808 0.3750 0.051 Uiso 1 1 calc R U . . .
C320 C 0.5987(6) 0.2529(2) 0.3667(6) 0.125(4) Uani 1 1 d . U . . .
H32A H 0.6232 0.2781 0.3774 0.188 Uiso 1 1 calc R U . . .
H32B H 0.5838 0.2396 0.4045 0.188 Uiso 1 1 calc R U . . .
H32C H 0.5392 0.2548 0.3384 0.188 Uiso 1 1 calc R U . . .
C321 C 0.7608(6) 0.2517(2) 0.3215(5) 0.105(3) Uani 1 1 d . U . . .
H32D H 0.7603 0.2771 0.3391 0.157 Uiso 1 1 calc R U . . .
H32E H 0.7620 0.2534 0.2764 0.157 Uiso 1 1 calc R U . . .
H32F H 0.8190 0.2382 0.3391 0.157 Uiso 1 1 calc R U . . .
C322 C 0.7576(4) 0.0582(2) -0.0180(2) 0.0590(17) Uani 1 1 d . U . . .
H32G H 0.7904 0.0462 -0.0514 0.089 Uiso 1 1 calc R U . . .
H32H H 0.7847 0.0834 -0.0101 0.089 Uiso 1 1 calc R U . . .
H32I H 0.6873 0.0601 -0.0302 0.089 Uiso 1 1 calc R U . . .
C323 C 0.8306(4) 0.0011(2) 0.0374(3) 0.0610(17) Uani 1 1 d . U . . .
H32J H 0.8529 -0.0024 -0.0041 0.091 Uiso 1 1 calc R U . . .
H32K H 0.7902 -0.0203 0.0477 0.091 Uiso 1 1 calc R U . . .
H32L H 0.8875 0.0030 0.0679 0.091 Uiso 1 1 calc R U . . .
C324 C 0.3957(4) -0.06735(19) 0.3588(3) 0.0555(14) Uani 1 1 d . U . . .
H32M H 0.3623 -0.0830 0.3879 0.083 Uiso 1 1 calc R U . . .
H32N H 0.4597 -0.0783 0.3527 0.083 Uiso 1 1 calc R U . . .
H32O H 0.3561 -0.0662 0.3190 0.083 Uiso 1 1 calc R U . . .
C325 C 0.3878(4) -0.02486(19) 0.4490(2) 0.0500(14) Uani 1 1 d . U . . .
H32P H 0.3558 -0.0476 0.4628 0.075 Uiso 1 1 calc R U . . .
H32Q H 0.3443 -0.0032 0.4527 0.075 Uiso 1 1 calc R U . . .
H32R H 0.4490 -0.0207 0.4749 0.075 Uiso 1 1 calc R U . . .
Cl1 Cl 0.43386(18) 0.85128(8) 0.21595(14) 0.1204(10) Uani 1 1 d D U . . .
Cl2 Cl 0.60657(19) 0.90692(7) 0.25110(13) 0.1126(9) Uani 1 1 d D U . . .
C1S C 0.5258(3) 0.83927(11) 0.27062(19) 0.0694(15) Uani 1 1 d DG U . . .
C2S C 0.6023(3) 0.86399(10) 0.2869(2) 0.0762(17) Uani 1 1 d DG U . . .
C3S C 0.6769(3) 0.85353(12) 0.3311(2) 0.097(3) Uani 1 1 d DG U . . .
H3S H 0.7291 0.8704 0.3422 0.116 Uiso 1 1 calc R U . . .
C4S C 0.6751(3) 0.81836(13) 0.3589(2) 0.084(2) Uani 1 1 d DG U . . .
H4S H 0.7261 0.8112 0.3891 0.100 Uiso 1 1 calc R U . . .
C5S C 0.5987(3) 0.79364(10) 0.3427(2) 0.0726(17) Uani 1 1 d DG U . . .
H5S H 0.5974 0.7696 0.3617 0.087 Uiso 1 1 calc R U . . .
C6S C 0.5240(3) 0.80410(10) 0.2985(2) 0.0739(17) Uani 1 1 d DG U . . .
H6S H 0.4718 0.7872 0.2874 0.089 Uiso 1 1 calc R U . . .
Cl3 Cl 0.1548(3) 0.68644(16) 0.0435(3) 0.0775(16) Uani 0.704(17) 1 d D U P A 1
Cl4 Cl 0.2877(6) 0.61471(15) 0.0475(5) 0.0711(17) Uani 0.704(17) 1 d D U P A 1
C01S C 0.2638(6) 0.68680(19) 0.0104(7) 0.070(3) Uani 0.704(17) 1 d DG U P A 1
C02S C 0.3239(7) 0.6553(2) 0.0130(8) 0.054(3) Uani 0.704(17) 1 d DG U P A 1
C03S C 0.4178(7) 0.6576(3) -0.0065(8) 0.076(3) Uani 0.704(17) 1 d DG U P A 1
H03S H 0.4588 0.6360 -0.0048 0.092 Uiso 0.704(17) 1 calc R U P A 1
C04S C 0.4516(5) 0.6915(4) -0.0285(8) 0.102(6) Uani 0.704(17) 1 d DG U P A 1
H04S H 0.5157 0.6931 -0.0418 0.123 Uiso 0.704(17) 1 calc R U P A 1
C05S C 0.3915(7) 0.7230(3) -0.0311(8) 0.130(9) Uani 0.704(17) 1 d DG U P A 1
H05S H 0.4146 0.7462 -0.0461 0.156 Uiso 0.704(17) 1 calc R U P A 1
C06S C 0.2977(7) 0.7207(2) -0.0116(8) 0.125(6) Uani 0.704(17) 1 d DG U P A 1
H06S H 0.2566 0.7422 -0.0134 0.150 Uiso 0.704(17) 1 calc R U P A 1
Cl5 Cl 0.2637(12) 0.6231(5) 0.0549(8) 0.064(3) Uani 0.296(17) 1 d . U P A 2
Cl6 Cl 0.1696(12) 0.7038(8) 0.0288(10) 0.147(5) Uani 0.296(17) 1 d . U P A 2
C11S C 0.328(2) 0.6584(7) 0.022(2) 0.049(4) Uani 0.296(17) 1 d G U P A 2
C12S C 0.285(2) 0.6933(8) 0.0099(19) 0.078(4) Uani 0.296(17) 1 d G U P A 2
C13S C 0.326(2) 0.7186(6) -0.0291(19) 0.128(6) Uani 0.296(17) 1 d G U P A 2
H13S H 0.2964 0.7424 -0.0373 0.153 Uiso 0.296(17) 1 calc R U P A 2
C14S C 0.411(2) 0.7092(6) -0.0561(15) 0.094(10) Uani 0.296(17) 1 d G U P A 2
H14S H 0.4397 0.7265 -0.0828 0.112 Uiso 0.296(17) 1 calc R U P A 2
C15S C 0.4548(18) 0.6743(6) -0.0442(15) 0.070(8) Uani 0.296(17) 1 d G U P A 2
H15S H 0.5129 0.6679 -0.0627 0.083 Uiso 0.296(17) 1 calc R U P A 2
C16S C 0.4132(19) 0.6490(6) -0.005(2) 0.066(4) Uani 0.296(17) 1 d G U P A 2
H16S H 0.4430 0.6252 0.0030 0.079 Uiso 0.296(17) 1 calc R U P A 2
Cl7 Cl 0.2966(3) 0.65425(13) 0.5623(2) 0.0872(15) Uani 0.442(3) 1 d D U P B 1
Cl8 Cl 0.0716(3) 0.67203(15) 0.5516(3) 0.1032(19) Uani 0.442(3) 1 d D U P B 1
C21S C 0.2403(4) 0.6731(4) 0.4959(3) 0.069(3) Uani 0.442(3) 1 d DG U P B 1
C22S C 0.1404(4) 0.6805(5) 0.4906(4) 0.072(2) Uani 0.442(3) 1 d DG U P B 1
C23S C 0.0952(5) 0.6935(5) 0.4347(4) 0.090(5) Uani 0.442(3) 1 d DG U P B 1
H23S H 0.0269 0.6986 0.4311 0.108 Uiso 0.442(3) 1 calc R U P B 1
C24S C 0.1498(7) 0.6992(6) 0.3842(4) 0.116(4) Uani 0.442(3) 1 d DG U P B 1
H24S H 0.1189 0.7081 0.3461 0.139 Uiso 0.442(3) 1 calc R U P B 1
C25S C 0.2497(7) 0.6917(6) 0.3896(4) 0.098(5) Uani 0.442(3) 1 d DG U P B 1
H25S H 0.2870 0.6956 0.3551 0.117 Uiso 0.442(3) 1 calc R U P B 1
C26S C 0.2950(5) 0.6787(4) 0.4454(3) 0.075(3) Uani 0.442(3) 1 d DG U P B 1
H26S H 0.3632 0.6736 0.4491 0.090 Uiso 0.442(3) 1 calc R U P B 1
Cl9 Cl 0.1544(7) 0.6641(2) 0.5742(4) 0.119(3) Uani 0.279(3) 1 d D U P C 2
Cl10 Cl 0.3488(5) 0.6705(2) 0.5081(5) 0.122(3) Uani 0.279(3) 1 d D U P C 2
C31S C 0.1521(6) 0.6774(7) 0.4981(5) 0.082(3) Uani 0.279(3) 1 d DG U P C 2
C32S C 0.2378(6) 0.6801(7) 0.4685(5) 0.077(3) Uani 0.279(3) 1 d DG U P C 2
C33S C 0.2351(9) 0.6941(9) 0.4083(6) 0.094(5) Uani 0.279(3) 1 d DG U P C 2
H33S H 0.2937 0.6960 0.3881 0.113 Uiso 0.279(3) 1 calc R U P C 2
C34S C 0.1465(11) 0.7053(10) 0.3779(8) 0.114(5) Uani 0.279(3) 1 d DG U P C 2
H34S H 0.1447 0.7149 0.3368 0.137 Uiso 0.279(3) 1 calc R U P C 2
C35S C 0.0608(9) 0.7026(8) 0.4075(8) 0.099(7) Uani 0.279(3) 1 d DG U P C 2
H35S H 0.0003 0.7103 0.3867 0.119 Uiso 0.279(3) 1 calc R U P C 2
C36S C 0.0635(6) 0.6886(6) 0.4676(7) 0.086(5) Uani 0.279(3) 1 d DG U P C 2
H36S H 0.0049 0.6868 0.4879 0.103 Uiso 0.279(3) 1 calc R U P C 2
Cl15 Cl 0.0038(8) 0.8032(4) 0.3877(8) 0.206(7) Uani 0.279(2) 1 d D U P D 3
Cl16 Cl 0.2203(8) 0.8159(4) 0.3541(10) 0.215(9) Uani 0.279(2) 1 d D U P D 3
C61S C 0.0789(9) 0.7660(3) 0.3760(12) 0.166(16) Uani 0.279(2) 1 d DG U P D 3
C62S C 0.1766(9) 0.7715(3) 0.3657(14) 0.18(2) Uani 0.279(2) 1 d DG U P D 3
C63S C 0.2396(10) 0.7409(4) 0.3648(13) 0.127(11) Uani 0.279(2) 1 d DG U P D 3
H63S H 0.3064 0.7447 0.3578 0.153 Uiso 0.279(2) 1 calc R U P D 3
C64S C 0.2050(13) 0.7048(3) 0.3742(11) 0.135(12) Uani 0.279(2) 1 d DG U P D 3
H64S H 0.2481 0.6840 0.3736 0.162 Uiso 0.279(2) 1 calc R U P D 3
C65S C 0.1073(14) 0.6993(3) 0.3845(13) 0.128(5) Uani 0.279(2) 1 d DG U P D 3
H65S H 0.0836 0.6746 0.3909 0.153 Uiso 0.279(2) 1 calc R U P D 3
C66S C 0.0443(11) 0.7299(4) 0.3854(12) 0.158(14) Uani 0.279(2) 1 d DG U P D 3
H66S H -0.0225 0.7261 0.3924 0.190 Uiso 0.279(2) 1 calc R U P D 3
Cl11 Cl -0.0669(3) 0.80162(12) 0.3223(2) 0.1407(17) Uani 0.721(2) 1 d D U P D 1
Cl12 Cl -0.1043(4) 0.86514(13) 0.2213(2) 0.1530(18) Uani 0.721(2) 1 d D U P D 1
C41S C 0.0282(3) 0.8258(2) 0.2951(4) 0.115(3) Uani 0.721(2) 1 d DG U P D 1
C42S C 0.0124(4) 0.8534(2) 0.2498(4) 0.143(5) Uani 0.721(2) 1 d DG U P D 1
C43S C 0.0915(5) 0.8717(2) 0.2270(3) 0.129(3) Uani 0.721(2) 1 d DG U P D 1
H43S H 0.0807 0.8905 0.1961 0.155 Uiso 0.721(2) 1 calc R U P D 1
C44S C 0.1864(4) 0.8624(2) 0.2495(4) 0.137(5) Uani 0.721(2) 1 d DG U P D 1
H44S H 0.2405 0.8749 0.2339 0.164 Uiso 0.721(2) 1 calc R U P D 1
C45S C 0.2022(3) 0.8348(2) 0.2948(4) 0.154(5) Uani 0.721(2) 1 d DG U P D 1
H45S H 0.2671 0.8285 0.3101 0.184 Uiso 0.721(2) 1 calc R U P D 1
C46S C 0.1232(4) 0.8165(2) 0.3175(4) 0.123(4) Uani 0.721(2) 1 d DG U P D 1
H46S H 0.1340 0.7977 0.3485 0.148 Uiso 0.721(2) 1 calc R U P D 1
Cl13 Cl -0.1128(19) 0.8283(7) 0.2626(11) 0.430(19) Uani 0.279(2) 1 d D U P D 3
Cl14 Cl -0.1711(15) 0.9048(6) 0.1917(7) 0.291(11) Uani 0.279(2) 1 d D U P D 3
C51S C -0.0357(13) 0.8507(6) 0.2164(10) 0.285(19) Uani 0.279(2) 1 d DG U P D 3
C52S C -0.0533(13) 0.8877(6) 0.1978(11) 0.275(19) Uani 0.279(2) 1 d DG U P D 3
C53S C 0.0187(17) 0.9079(7) 0.1707(17) 0.31(2) Uani 0.279(2) 1 d DG U P D 3
H53S H 0.0066 0.9332 0.1580 0.368 Uiso 0.279(2) 1 calc R U P D 3
C54S C 0.1082(16) 0.8912(10) 0.1623(19) 0.34(2) Uani 0.279(2) 1 d DG U P D 3
H54S H 0.1574 0.9050 0.1437 0.411 Uiso 0.279(2) 1 calc R U P D 3
C55S C 0.1258(14) 0.8543(10) 0.1809(18) 0.264(18) Uani 0.279(2) 1 d DG U P D 3
H55S H 0.1870 0.8428 0.1751 0.317 Uiso 0.279(2) 1 calc R U P D 3
C56S C 0.0539(16) 0.8340(8) 0.2080(15) 0.31(2) Uani 0.279(2) 1 d DG U P D 3
H56S H 0.0659 0.8088 0.2207 0.372 Uiso 0.279(2) 1 calc R U P D 3

loop_
_atom_site_aniso_label
_atom_site_aniso_U_11
_atom_site_aniso_U_22
_atom_site_aniso_U_33
_atom_site_aniso_U_23
_atom_site_aniso_U_13
_atom_site_aniso_U_12
Mn1 0.0281(3) 0.0318(4) 0.0214(3) 0.0031(3) 0.0044(3) -0.0001(3)
Mn2 0.0310(4) 0.0408(5) 0.0212(3) 0.0063(3) 0.0010(3) -0.0080(3)
Mn3 0.0362(4) 0.0465(5) 0.0284(4) -0.0074(4) 0.0084(3) -0.0013(4)
Cl01 0.0310(6) 0.0401(8) 0.0381(6) 0.0016(6) -0.0006(5) -0.0028(5)
Cl02 0.0462(7) 0.0649(10) 0.0365(7) 0.0006(7) 0.0191(6) -0.0148(7)
Cl03 0.0489(7) 0.0377(7) 0.0350(7) 0.0094(6) 0.0054(6) -0.0094(6)
Cl04 0.0328(7) 0.1237(16) 0.0439(8) 0.0346(9) -0.0083(6) -0.0179(8)
Cl05 0.0406(7) 0.0849(13) 0.0930(13) -0.0432(11) 0.0170(8) 0.0018(8)
Cl06 0.0481(7) 0.0469(9) 0.0440(7) -0.0035(7) -0.0041(6) -0.0041(6)
N11 0.0270(18) 0.0339(15) 0.0255(14) 0.0032(11) 0.0066(14) 0.0010(16)
N12 0.0259(18) 0.0341(16) 0.0216(14) 0.0014(12) 0.0047(13) -0.0010(15)
N13 0.0259(18) 0.0341(16) 0.0191(13) 0.0017(12) 0.0010(13) -0.0080(15)
N14 0.0341(18) 0.0397(15) 0.0199(15) -0.0018(13) 0.0042(14) -0.0150(14)
N15 0.0279(19) 0.0482(14) 0.0226(16) -0.0019(13) 0.0058(15) -0.0061(15)
N16 0.0274(18) 0.0390(16) 0.0279(14) -0.0012(12) 0.0048(14) -0.0018(17)
C101 0.023(2) 0.0357(18) 0.0215(15) 0.0010(13) 0.0024(17) -0.0004(19)
C102 0.0203(19) 0.0344(18) 0.0199(15) 0.0009(13) 0.0006(16) -0.0026(18)
C103 0.021(2) 0.0347(18) 0.0201(16) 0.0006(13) 0.0008(16) -0.0087(18)
C104 0.023(2) 0.0387(17) 0.0203(16) 0.0004(14) 0.0014(16) -0.0091(18)
C105 0.023(2) 0.0417(17) 0.0202(17) -0.0016(14) 0.0011(16) -0.0042(19)
C106 0.023(2) 0.0390(17) 0.0242(16) -0.0006(14) 0.0039(17) -0.001(2)
C107 0.031(2) 0.0389(18) 0.0290(16) -0.0008(14) 0.007(2) 0.002(2)
C108 0.039(3) 0.0397(18) 0.037(2) -0.0044(16) 0.013(2) 0.005(2)
C109 0.036(3) 0.0371(19) 0.046(2) 0.0002(15) 0.008(2) 0.007(2)
C110 0.047(3) 0.038(2) 0.059(3) -0.0005(19) 0.014(3) 0.008(3)
C111 0.049(3) 0.035(3) 0.069(3) 0.0055(18) 0.011(3) 0.010(3)
C112 0.051(3) 0.040(2) 0.061(3) 0.013(2) 0.007(3) 0.010(3)
C113 0.046(3) 0.041(2) 0.049(2) 0.0105(19) 0.010(3) 0.010(3)
C114 0.034(2) 0.0395(19) 0.0416(19) 0.0061(16) 0.009(2) 0.009(2)
C115 0.036(2) 0.0382(19) 0.0293(19) 0.0027(16) 0.008(2) 0.008(2)
C116 0.027(2) 0.0351(17) 0.0297(17) 0.0007(13) 0.0080(19) 0.003(2)
C117 0.023(2) 0.0318(18) 0.0213(17) 0.0038(14) -0.0001(16) -0.0034(17)
C118 0.028(2) 0.0305(19) 0.0217(18) 0.0033(16) 0.0017(17) -0.0046(18)
C119 0.025(2) 0.0306(19) 0.0273(19) 0.0015(15) 0.0002(17) -0.0074(18)
C120 0.034(2) 0.034(2) 0.028(2) -0.0004(18) 0.0008(19) -0.002(2)
C121 0.041(3) 0.037(2) 0.031(2) -0.0029(19) -0.002(2) 0.001(2)
C122 0.045(3) 0.031(2) 0.039(2) -0.0014(17) -0.001(2) -0.003(2)
C123 0.044(3) 0.031(2) 0.037(2) 0.0045(19) 0.003(2) -0.004(2)
C124 0.028(2) 0.0306(19) 0.0281(19) 0.0034(15) -0.0021(18) -0.0063(19)
C125 0.030(2) 0.0315(19) 0.0264(19) 0.0053(16) -0.0008(18) -0.0078(19)
C126 0.022(2) 0.0360(19) 0.0212(16) 0.0024(14) 0.0016(16) -0.0049(18)
C127 0.028(2) 0.048(2) 0.0202(17) -0.0024(16) 0.0022(16) -0.0124(19)
C128 0.034(2) 0.054(3) 0.0229(19) 0.0024(17) 0.0035(18) -0.013(2)
C129 0.031(2) 0.062(2) 0.0232(19) -0.0013(18) 0.0035(18) -0.019(2)
C130 0.042(3) 0.072(3) 0.024(2) 0.003(2) 0.006(2) -0.016(3)
C131 0.051(3) 0.083(3) 0.026(2) 0.001(3) 0.010(2) -0.023(3)
C132 0.040(3) 0.085(3) 0.025(2) -0.010(2) 0.012(2) -0.023(3)
C133 0.035(3) 0.076(3) 0.027(2) -0.008(2) 0.008(2) -0.014(3)
C134 0.029(2) 0.066(2) 0.0218(19) -0.0038(18) 0.0033(17) -0.014(2)
C135 0.030(2) 0.057(3) 0.0215(19) -0.0054(17) 0.0023(17) -0.007(2)
C136 0.024(2) 0.0509(19) 0.0222(18) -0.0016(16) 0.0031(16) -0.008(2)
N21 0.046(3) 0.048(2) 0.094(3) 0.010(2) -0.006(3) 0.005(2)
N22 0.036(2) 0.048(2) 0.051(3) -0.015(2) -0.0031(17) 0.0029(19)
N23 0.040(2) 0.095(4) 0.043(2) -0.007(2) -0.0040(18) 0.004(2)
C201 0.024(2) 0.044(2) 0.0388(18) -0.0087(17) -0.0071(17) -0.001(2)
C202 0.028(2) 0.0409(19) 0.0432(19) -0.0080(16) -0.004(2) -0.002(2)
C203 0.037(3) 0.046(2) 0.054(3) -0.0145(17) -0.002(3) 0.003(3)
C204 0.039(3) 0.040(2) 0.075(3) -0.011(2) -0.002(3) -0.001(3)
C205 0.034(3) 0.044(2) 0.075(2) 0.003(2) -0.002(3) 0.004(3)
C206 0.031(2) 0.049(2) 0.052(3) 0.0023(17) -0.004(2) 0.003(2)
C207 0.029(2) 0.042(2) 0.044(2) -0.0045(18) -0.003(2) 0.001(2)
C208 0.027(2) 0.0413(18) 0.032(2) -0.0040(19) -0.0041(16) 0.0009(19)
C209 0.027(2) 0.041(2) 0.035(3) 0.000(2) -0.0045(16) -0.0005(19)
C210 0.029(2) 0.048(2) 0.027(2) -0.004(2) -0.0025(18) -0.0004(19)
C211 0.028(2) 0.0433(19) 0.035(3) -0.011(2) -0.0075(16) 0.0006(19)
C212 0.027(2) 0.040(2) 0.045(3) -0.006(2) -0.0039(17) -0.006(2)
C213 0.025(2) 0.044(2) 0.036(3) -0.004(2) -0.0006(18) -0.0042(19)
C214 0.031(2) 0.047(3) 0.0366(18) -0.0120(18) -0.0074(17) 0.003(2)
C215 0.034(3) 0.058(4) 0.040(2) -0.011(2) -0.0097(19) 0.007(2)
C216 0.041(3) 0.066(4) 0.039(2) -0.007(3) -0.011(2) 0.008(2)
C217 0.033(2) 0.068(4) 0.041(2) -0.010(2) -0.0073(18) -0.002(2)
C218 0.031(2) 0.058(4) 0.044(2) -0.014(2) -0.0031(19) 0.003(2)
C219 0.030(2) 0.054(4) 0.042(2) -0.012(2) -0.0068(19) 0.004(2)
C220 0.071(5) 0.042(3) 0.126(6) 0.009(3) -0.005(5) 0.010(4)
C221 0.052(4) 0.065(5) 0.092(3) 0.028(3) 0.005(4) 0.008(3)
C222 0.038(3) 0.064(4) 0.054(4) -0.017(3) 0.001(2) 0.008(2)
C223 0.050(3) 0.046(2) 0.108(6) -0.024(4) 0.008(4) -0.006(3)
C224 0.049(3) 0.105(6) 0.047(3) 0.008(3) -0.005(3) -0.003(3)
C225 0.039(3) 0.120(6) 0.053(4) -0.011(4) 0.006(3) 0.003(3)
N31 0.053(3) 0.062(3) 0.117(5) 0.008(3) 0.022(3) 0.008(2)
N32 0.034(2) 0.104(4) 0.0257(17) -0.011(2) -0.0034(17) 0.012(2)
N33 0.032(2) 0.070(3) 0.037(2) -0.0020(19) -0.0029(18) 0.013(2)
C301 0.027(2) 0.076(2) 0.028(2) 0.000(2) -0.0038(17) 0.013(2)
C302 0.031(2) 0.073(3) 0.030(3) 0.003(2) -0.0018(19) 0.0108(19)
C303 0.031(2) 0.068(3) 0.037(3) 0.005(3) 0.001(2) 0.011(2)
C304 0.037(2) 0.064(3) 0.052(3) 0.006(3) 0.003(2) 0.014(2)
C305 0.037(3) 0.067(3) 0.067(4) 0.009(3) 0.003(3) 0.011(2)
C306 0.038(3) 0.075(3) 0.048(3) 0.013(3) 0.003(2) 0.007(2)
C307 0.033(2) 0.081(3) 0.028(3) 0.008(3) 0.000(2) 0.011(2)
C308 0.025(2) 0.084(4) 0.0277(19) 0.0006(18) -0.0045(17) 0.015(2)
C309 0.035(3) 0.083(4) 0.027(2) 0.000(2) -0.004(2) 0.013(3)
C310 0.031(3) 0.090(4) 0.029(2) -0.001(2) -0.003(2) 0.011(3)
C311 0.027(2) 0.089(4) 0.0270(18) -0.006(2) -0.0008(19) 0.007(2)
C312 0.030(3) 0.079(4) 0.030(2) -0.008(2) -0.002(2) 0.007(3)
C313 0.032(3) 0.075(3) 0.026(2) -0.004(2) -0.0026(19) 0.008(2)
C314 0.030(2) 0.069(3) 0.027(2) -0.004(2) -0.0042(18) 0.013(2)
C315 0.030(3) 0.074(3) 0.028(2) -0.0072(19) -0.0026(19) 0.012(2)
C316 0.029(2) 0.070(3) 0.035(2) -0.011(2) -0.005(2) 0.008(2)
C317 0.026(2) 0.070(3) 0.034(2) -0.0035(19) -0.0014(19) 0.014(2)
C318 0.037(3) 0.065(3) 0.025(2) -0.0010(18) -0.0021(19) 0.019(2)
C319 0.033(3) 0.067(3) 0.028(2) -0.004(2) -0.0017(19) 0.016(2)
C320 0.078(5) 0.057(5) 0.250(14) -0.013(6) 0.065(6) 0.013(4)
C321 0.065(4) 0.070(5) 0.184(10) 0.009(6) 0.036(5) -0.002(3)
C322 0.042(3) 0.109(5) 0.027(2) -0.008(2) 0.004(2) 0.014(3)
C323 0.036(3) 0.114(5) 0.032(3) -0.013(3) -0.002(2) 0.022(3)
C324 0.045(3) 0.069(3) 0.051(3) -0.003(3) -0.001(3) 0.012(3)
C325 0.038(3) 0.073(4) 0.038(2) 0.005(2) 0.004(2) 0.018(3)
Cl1 0.1064(18) 0.112(2) 0.135(2) 0.0505(17) -0.0335(16) 0.0039(15)
Cl2 0.1087(18) 0.0905(17) 0.135(2) 0.0474(16) -0.0126(16) 0.0006(14)
C1S 0.079(4) 0.067(3) 0.063(4) 0.006(3) 0.009(3) 0.021(2)
C2S 0.079(4) 0.067(4) 0.083(5) 0.014(3) 0.010(3) 0.019(3)
C3S 0.093(5) 0.088(5) 0.106(7) 0.031(5) -0.012(4) 0.000(4)
C4S 0.081(5) 0.083(5) 0.086(6) 0.022(4) 0.003(4) 0.014(3)
C5S 0.093(5) 0.066(4) 0.059(4) 0.004(3) 0.007(3) 0.019(3)
C6S 0.090(5) 0.068(4) 0.064(4) 0.007(3) 0.006(3) 0.015(3)
Cl3 0.0442(14) 0.072(3) 0.120(3) -0.015(2) 0.0307(16) 0.0028(16)
Cl4 0.074(4) 0.0516(19) 0.083(4) 0.0119(19) -0.017(2) 0.0008(18)
C01S 0.043(5) 0.052(4) 0.119(7) 0.016(5) 0.027(5) 0.008(4)
C02S 0.049(3) 0.060(4) 0.052(7) 0.009(5) 0.009(4) 0.017(3)
C03S 0.052(4) 0.101(7) 0.079(6) 0.020(7) 0.018(4) 0.033(4)
C04S 0.062(6) 0.141(11) 0.109(14) 0.042(14) 0.042(8) 0.010(7)
C05S 0.103(9) 0.108(9) 0.19(2) 0.076(14) 0.076(13) 0.003(8)
C06S 0.075(8) 0.076(5) 0.230(17) 0.074(9) 0.051(7) 0.017(5)
Cl5 0.055(6) 0.094(7) 0.044(4) 0.015(6) 0.004(4) -0.037(6)
Cl6 0.070(6) 0.158(13) 0.219(12) 0.023(11) 0.047(6) 0.053(7)
C11S 0.041(6) 0.060(6) 0.047(9) 0.014(7) 0.016(6) -0.001(4)
C12S 0.046(7) 0.063(7) 0.126(10) 0.009(8) 0.017(8) 0.007(6)
C13S 0.087(11) 0.071(8) 0.229(18) 0.073(9) 0.040(9) 0.027(8)
C14S 0.13(2) 0.072(16) 0.08(2) 0.031(16) 0.041(18) 0.001(14)
C15S 0.080(15) 0.050(13) 0.09(2) -0.008(13) 0.056(14) -0.019(9)
C16S 0.049(7) 0.082(9) 0.072(8) 0.038(8) 0.029(6) 0.019(6)
Cl7 0.090(3) 0.057(3) 0.118(4) -0.010(3) 0.034(3) 0.024(2)
Cl8 0.069(3) 0.077(3) 0.173(5) -0.003(3) 0.065(3) 0.009(3)
C21S 0.068(4) 0.035(8) 0.109(7) -0.019(7) 0.044(4) 0.017(5)
C22S 0.059(4) 0.029(7) 0.133(6) -0.017(6) 0.033(3) -0.009(5)
C23S 0.067(7) 0.060(17) 0.144(10) -0.016(13) 0.010(6) -0.019(11)
C24S 0.076(6) 0.157(11) 0.111(6) -0.027(7) -0.015(5) -0.081(7)
C25S 0.097(7) 0.096(12) 0.103(8) -0.023(11) 0.028(6) -0.033(9)
C26S 0.072(6) 0.061(11) 0.097(7) -0.041(8) 0.036(5) -0.022(8)
Cl9 0.159(9) 0.048(5) 0.157(7) 0.009(5) 0.059(7) -0.013(5)
Cl10 0.097(5) 0.075(6) 0.193(9) -0.012(6) 0.007(6) 0.041(5)
C31S 0.085(5) 0.027(8) 0.139(7) -0.021(8) 0.037(5) -0.019(8)
C32S 0.076(5) 0.038(10) 0.122(8) -0.035(9) 0.029(4) 0.012(8)
C33S 0.081(7) 0.088(13) 0.117(9) -0.033(12) 0.027(6) -0.026(10)
C34S 0.076(8) 0.159(11) 0.104(7) -0.023(8) -0.010(6) -0.080(8)
C35S 0.093(9) 0.025(14) 0.183(19) 0.00(2) 0.039(12) 0.019(16)
C36S 0.072(6) 0.019(12) 0.174(14) -0.013(15) 0.049(8) -0.016(12)
Cl15 0.147(11) 0.249(14) 0.219(17) 0.064(14) -0.006(11) 0.064(11)
Cl16 0.124(9) 0.181(12) 0.34(2) 0.130(15) 0.003(12) 0.007(8)
C61S 0.134(18) 0.201(11) 0.17(4) 0.02(3) 0.07(3) -0.009(13)
C62S 0.12(2) 0.180(13) 0.23(6) 0.06(4) 0.05(3) -0.010(12)
C63S 0.093(14) 0.157(12) 0.13(3) 0.01(3) 0.01(2) -0.040(10)
C64S 0.127(13) 0.133(10) 0.16(3) -0.13(2) 0.08(2) -0.076(11)
C65S 0.090(9) 0.176(10) 0.113(9) -0.033(9) -0.015(8) -0.071(8)
C66S 0.126(17) 0.212(12) 0.15(4) -0.03(4) 0.07(3) -0.040(12)
Cl11 0.143(3) 0.131(3) 0.157(4) -0.019(3) 0.067(3) -0.027(3)
Cl12 0.164(4) 0.128(4) 0.166(5) -0.041(3) 0.008(3) -0.004(3)
C41S 0.138(4) 0.097(9) 0.115(10) -0.038(5) 0.044(7) -0.028(6)
C42S 0.141(4) 0.208(16) 0.077(9) -0.001(7) -0.006(7) -0.079(8)
C43S 0.182(5) 0.116(10) 0.096(8) -0.068(5) 0.053(8) -0.076(8)
C44S 0.155(4) 0.084(10) 0.188(16) -0.060(7) 0.108(9) -0.056(8)
C45S 0.148(5) 0.108(13) 0.218(19) -0.038(9) 0.097(9) -0.022(8)
C46S 0.136(4) 0.100(10) 0.140(12) -0.021(7) 0.057(8) -0.017(7)
Cl13 0.47(3) 0.60(4) 0.25(2) 0.27(3) 0.19(2) 0.13(3)
Cl14 0.322(18) 0.43(3) 0.122(12) -0.095(16) -0.006(13) 0.13(2)
C51S 0.29(2) 0.32(2) 0.26(4) 0.08(3) 0.09(3) 0.04(2)
C52S 0.27(2) 0.32(2) 0.23(4) 0.06(3) -0.01(3) 0.04(2)
C53S 0.34(2) 0.22(3) 0.36(4) 0.01(3) 0.02(3) -0.02(2)
C54S 0.28(3) 0.36(3) 0.39(5) 0.07(3) 0.03(3) -0.02(2)
C55S 0.17(2) 0.30(3) 0.32(4) -0.06(3) -0.05(2) -0.03(2)
C56S 0.28(3) 0.29(3) 0.37(4) 0.03(3) 0.07(3) 0.033(19)

loop_
_atom_type_symbol
_atom_type_description
_atom_type_scat_dispersion_real
_atom_type_scat_dispersion_imag
_atom_type_scat_source
C C 0.0033 0.0016 'International Tables Vol C Tables 4.2.6.8 and 6.1.1.4'
H H 0.0000 0.0000 'International Tables Vol C Tables 4.2.6.8 and 6.1.1.4'
N N 0.0061 0.0033 'International Tables Vol C Tables 4.2.6.8 and 6.1.1.4'
Cl Cl 0.1484 0.1585 'International Tables Vol C Tables 4.2.6.8 and 6.1.1.4'
Mn Mn 0.3368 0.7283 'International Tables Vol C Tables 4.2.6.8 and 6.1.1.4'

loop_
_geom_angle_atom_site_label_1
_geom_angle_atom_site_label_2
_geom_angle_atom_site_label_3
_geom_angle
_geom_angle_site_symmetry_1
_geom_angle_site_symmetry_3
_geom_angle_publ_flag
N11 Mn1 N12 77.58(15) . . ?
N11 Mn1 Cl02 117.18(11) . . ?
N12 Mn1 Cl02 126.11(11) . . ?
N11 Mn1 Cl01 116.10(11) . . ?
N12 Mn1 Cl01 107.49(11) . . ?
Cl02 Mn1 Cl01 109.48(5) . . ?
N13 Mn2 N14 77.42(15) . . ?
N13 Mn2 Cl03 118.15(11) . . ?
N14 Mn2 Cl03 119.33(11) . . ?
N13 Mn2 Cl04 111.59(10) . . ?
N14 Mn2 Cl04 112.58(12) . . ?
Cl03 Mn2 Cl04 113.14(7) . . ?
N16 Mn3 N15 77.00(15) . . ?
N16 Mn3 Cl05 123.05(12) . . ?
N15 Mn3 Cl05 111.97(12) . . ?
N16 Mn3 Cl06 108.08(11) . . ?
N15 Mn3 Cl06 112.74(11) . . ?
Cl05 Mn3 Cl06 117.33(7) . . ?
C101 N11 C116 117.5(4) . . ?
C101 N11 Mn1 111.9(3) . . ?
C116 N11 Mn1 130.6(3) . . ?
C102 N12 C117 117.0(4) . . ?
C102 N12 Mn1 111.2(3) . . ?
C117 N12 Mn1 130.4(3) . . ?
C103 N13 C126 117.5(4) . . ?
C103 N13 Mn2 113.0(3) . . ?
C126 N13 Mn2 129.3(3) . . ?
C104 N14 C127 116.8(4) . . ?
C104 N14 Mn2 112.7(3) . . ?
C127 N14 Mn2 130.2(3) . . ?
C105 N15 C136 116.1(4) . . ?
C105 N15 Mn3 113.7(3) . . ?
C136 N15 Mn3 129.8(3) . . ?
C106 N16 C107 117.4(4) . . ?
C106 N16 Mn3 113.9(3) . . ?
C107 N16 Mn3 128.6(3) . . ?
N11 C101 C106 121.3(4) . . ?
N11 C101 C102 118.9(4) . . ?
C106 C101 C102 119.9(4) . . ?
N12 C102 C103 122.3(4) . . ?
N12 C102 C101 118.0(4) . . ?
C103 C102 C101 119.7(4) . . ?
N13 C103 C102 122.0(4) . . ?
N13 C103 C104 117.5(4) . . ?
C102 C103 C104 120.4(4) . . ?
N14 C104 C105 122.5(4) . . ?
N14 C104 C103 118.3(4) . . ?
C105 C104 C103 119.2(4) . . ?
N15 C105 C104 122.7(4) . . ?
N15 C105 C106 116.6(4) . . ?
C104 C105 C106 120.7(4) . . ?
N16 C106 C101 122.7(4) . . ?
N16 C106 C105 118.1(4) . . ?
C101 C106 C105 119.2(5) . . ?
C108 C107 N16 120.2(4) . . ?
C108 C107 C116 119.1(5) . . ?
N16 C107 C116 120.6(5) . . ?
C107 C108 C109 121.9(5) . . ?
C108 C109 C114 118.9(5) . . ?
C108 C109 C110 122.4(5) . . ?
C114 C109 C110 118.7(5) . . ?
C111 C110 C109 120.5(6) . . ?
C110 C111 C112 121.2(6) . . ?
C113 C112 C111 119.9(6) . . ?
C112 C113 C114 120.8(6) . . ?
C115 C114 C113 122.1(5) . . ?
C115 C114 C109 119.1(5) . . ?
C113 C114 C109 118.8(5) . . ?
C116 C115 C114 121.5(5) . . ?
C115 C116 N11 121.0(4) . . ?
C115 C116 C107 119.3(5) . . ?
N11 C116 C107 119.7(4) . . ?
C118 C117 N12 119.9(4) . . ?
C118 C117 C126 119.5(4) . . ?
N12 C117 C126 120.5(4) . . ?
C117 C118 C119 121.3(4) . . ?
C118 C119 C120 122.7(4) . . ?
C118 C119 C124 118.9(4) . . ?
C120 C119 C124 118.4(5) . . ?
C121 C120 C119 120.4(5) . . ?
C120 C121 C122 120.7(5) . . ?
C123 C122 C121 120.7(5) . . ?
C122 C123 C124 120.8(5) . . ?
C125 C124 C123 122.0(4) . . ?
C125 C124 C119 119.1(5) . . ?
C123 C124 C119 118.9(4) . . ?
C126 C125 C124 121.4(4) . . ?
N13 C126 C125 119.8(4) . . ?
N13 C126 C117 120.6(4) . . ?
C125 C126 C117 119.6(4) . . ?
C128 C127 N14 119.7(5) . . ?
C128 C127 C136 119.8(5) . . ?
N14 C127 C136 120.5(4) . . ?
C127 C128 C129 121.0(5) . . ?
C128 C129 C134 119.2(5) . . ?
C128 C129 C130 122.2(6) . . ?
C134 C129 C130 118.7(5) . . ?
C131 C130 C129 120.1(6) . . ?
C130 C131 C132 121.1(6) . . ?
C133 C132 C131 120.7(5) . . ?
C132 C133 C134 120.2(6) . . ?
C135 C134 C129 119.3(5) . . ?
C135 C134 C133 121.5(6) . . ?
C129 C134 C133 119.2(5) . . ?
C136 C135 C134 120.6(5) . . ?
C135 C136 N15 118.7(5) . . ?
C135 C136 C127 120.2(5) . . ?
N15 C136 C127 121.1(4) . . ?
C205 N21 C221 121.3(6) . . ?
C205 N21 C220 119.9(6) . . ?
C221 N21 C220 118.7(6) . . ?
C211 N22 C223 122.2(5) . . ?
C211 N22 C222 120.1(5) . . ?
C223 N22 C222 117.0(5) . . ?
C217 N23 C225 121.3(5) . . ?
C217 N23 C224 120.6(5) . . ?
C225 N23 C224 118.1(5) . . ?
C202 C201 C214 121.0(5) . . ?
C202 C201 C208 120.8(5) . . ?
C214 C201 C208 118.3(5) . . ?
C207 C202 C203 115.8(5) . . ?
C207 C202 C201 121.7(5) . . ?
C203 C202 C201 122.5(5) . . ?
C204 C203 C202 122.9(6) . . ?
C203 C204 C205 121.1(6) . . ?
N21 C205 C204 122.8(6) . . ?
N21 C205 C206 120.4(6) . . ?
C204 C205 C206 116.8(6) . . ?
C207 C206 C205 121.0(6) . . ?
C206 C207 C202 122.3(5) . . ?
C213 C208 C209 116.7(5) . . ?
C213 C208 C201 121.6(5) . . ?
C209 C208 C201 121.7(5) . . ?
C210 C209 C208 121.5(5) . . ?
C209 C210 C211 121.4(5) . . ?
N22 C211 C210 121.2(5) . . ?
N22 C211 C212 121.7(5) . . ?
C210 C211 C212 117.1(5) . . ?
C213 C212 C211 121.0(5) . . ?
C212 C213 C208 122.1(5) . . ?
C215 C214 C219 116.5(5) . . ?
C215 C214 C201 121.1(5) . . ?
C219 C214 C201 122.3(5) . . ?
C216 C215 C214 121.9(5) . . ?
C215 C216 C217 121.3(5) . . ?
N23 C217 C218 121.0(5) . . ?
N23 C217 C216 122.1(5) . . ?
C218 C217 C216 116.9(5) . . ?
C219 C218 C217 121.8(5) . . ?
C218 C219 C214 121.4(5) . . ?
C305 N31 C321 121.6(6) . . ?
C305 N31 C320 120.0(6) . . ?
C321 N31 C320 118.1(7) . . ?
C311 N32 C323 120.7(5) . . ?
C311 N32 C322 119.9(5) . . ?
C323 N32 C322 119.4(5) . . ?
C317 N33 C325 121.7(5) . . ?
C317 N33 C324 122.0(5) . . ?
C325 N33 C324 115.4(5) . . ?
C302 C301 C314 124.3(5) . . ?
C302 C301 C308 118.2(5) . . ?
C314 C301 C308 117.5(6) . . ?
C303 C302 C301 124.2(5) . . ?
C303 C302 C307 114.8(6) . . ?
C301 C302 C307 121.0(5) . . ?
C304 C303 C302 122.9(6) . . ?
C303 C304 C305 121.3(6) . . ?
N31 C305 C304 122.1(6) . . ?
N31 C305 C306 121.6(6) . . ?
C304 C305 C306 116.3(7) . . ?
C307 C306 C305 121.4(6) . . ?
C306 C307 C302 123.2(6) . . ?
C309 C308 C313 116.8(5) . . ?
C309 C308 C301 121.0(5) . . ?
C313 C308 C301 122.1(5) . . ?
C310 C309 C308 122.3(6) . . ?
C309 C310 C311 120.6(6) . . ?
N32 C311 C312 121.0(6) . . ?
N32 C311 C310 121.1(5) . . ?
C312 C311 C310 117.9(5) . . ?
C313 C312 C311 120.8(6) . . ?
C312 C313 C308 121.4(6) . . ?
C315 C314 C319 114.7(5) . . ?
C315 C314 C301 122.3(5) . . ?
C319 C314 C301 123.0(5) . . ?
C316 C315 C314 123.8(5) . . ?
C315 C316 C317 120.8(6) . . ?
N33 C317 C318 121.9(5) . . ?
N33 C317 C316 121.6(6) . . ?
C318 C317 C316 116.5(6) . . ?
C319 C318 C317 121.6(5) . . ?
C318 C319 C314 122.4(6) . . ?
C2S C1S C6S 120.0 . . ?
C2S C1S Cl1 120.9(2) . . ?
C6S C1S Cl1 119.1(2) . . ?
C3S C2S C1S 120.0 . . ?
C3S C2S Cl2 119.8(2) . . ?
C1S C2S Cl2 120.2(2) . . ?
C2S C3S C4S 120.0 . . ?
C5S C4S C3S 120.0 . . ?
C4S C5S C6S 120.0 . . ?
C5S C6S C1S 120.0 . . ?
C02S C01S C06S 120.0 . . ?
C02S C01S Cl3 120.8(3) . . ?
C06S C01S Cl3 118.6(3) . . ?
C01S C02S C03S 120.0 . . ?
C01S C02S Cl4 120.2(3) . . ?
C03S C02S Cl4 119.4(3) . . ?
C04S C03S C02S 120.0 . . ?
C03S C04S C05S 120.0 . . ?
C06S C05S C04S 120.0 . . ?
C05S C06S C01S 120.0 . . ?
C12S C11S C16S 120.0 . . ?
C12S C11S Cl5 119.9(11) . . ?
C16S C11S Cl5 118.4(12) . . ?
C13S C12S C11S 120.0 . . ?
C13S C12S Cl6 116.0(14) . . ?
C11S C12S Cl6 122.9(13) . . ?
C12S C13S C14S 120.0 . . ?
C13S C14S C15S 120.0 . . ?
C16S C15S C14S 120.0 . . ?
C15S C16S C11S 120.0 . . ?
C22S C21S C26S 120.0 . . ?
C22S C21S Cl7 121.1(3) . . ?
C26S C21S Cl7 118.8(3) . . ?
C21S C22S C23S 120.0 . . ?
C21S C22S Cl8 120.4(3) . . ?
C23S C22S Cl8 119.6(3) . . ?
C24S C23S C22S 120.0 . . ?
C23S C24S C25S 120.0 . . ?
C26S C25S C24S 120.0 . . ?
C25S C26S C21S 120.0 . . ?
C32S C31S C36S 120.0 . . ?
C32S C31S Cl9 121.1(3) . . ?
C36S C31S Cl9 118.7(3) . . ?
C33S C32S C31S 120.0 . . ?
C33S C32S Cl10 119.4(3) . . ?
C31S C32S Cl10 120.3(3) . . ?
C32S C33S C34S 120.0 . . ?
C35S C34S C33S 120.0 . . ?
C36S C35S C34S 120.0 . . ?
C35S C36S C31S 120.0 . . ?
C62S C61S C66S 120.0 . . ?
C62S C61S Cl15 120.9(3) . . ?
C66S C61S Cl15 118.5(3) . . ?
C61S C62S C63S 120.0 . . ?
C61S C62S Cl16 120.5(3) . . ?
C63S C62S Cl16 119.5(3) . . ?
C62S C63S C64S 120.0 . . ?
C65S C64S C63S 120.0 . . ?
C66S C65S C64S 120.0 . . ?
C65S C66S C61S 120.0 . . ?
C42S C41S C46S 120.0 . . ?
C42S C41S Cl11 121.4(3) . . ?
C46S C41S Cl11 118.6(3) . . ?
C43S C42S C41S 120.0 . . ?
C43S C42S Cl12 119.4(3) . . ?
C41S C42S Cl12 120.6(3) . . ?
C44S C43S C42S 120.0 . . ?
C43S C44S C45S 120.0 . . ?
C46S C45S C44S 120.0 . . ?
C45S C46S C41S 120.0 . . ?
C52S C51S C56S 120.0 . . ?
C52S C51S Cl13 120.6(3) . . ?
C56S C51S Cl13 118.2(3) . . ?
C51S C52S C53S 120.0 . . ?
C51S C52S Cl14 119.7(3) . . ?
C53S C52S Cl14 118.7(3) . . ?
C52S C53S C54S 120.0 . . ?
C53S C54S C55S 120.0 . . ?
C56S C55S C54S 120.0 . . ?
C55S C56S C51S 120.0 . . ?

loop_
_geom_bond_atom_site_label_1
_geom_bond_atom_site_label_2
_geom_bond_distance
_geom_bond_site_symmetry_2
_geom_bond_publ_flag
Mn1 N11 2.160(4) . ?
Mn1 N12 2.176(4) . ?
Mn1 Cl02 2.2978(14) . ?
Mn1 Cl01 2.3149(14) . ?
Mn2 N13 2.157(4) . ?
Mn2 N14 2.159(4) . ?
Mn2 Cl03 2.2915(15) . ?
Mn2 Cl04 2.3000(15) . ?
Mn3 N16 2.152(4) . ?
Mn3 N15 2.154(5) . ?
Mn3 Cl05 2.2908(17) . ?
Mn3 Cl06 2.3155(16) . ?
N11 C101 1.342(6) . ?
N11 C116 1.395(6) . ?
N12 C102 1.344(6) . ?
N12 C117 1.388(6) . ?
N13 C103 1.340(6) . ?
N13 C126 1.381(6) . ?
N14 C104 1.332(6) . ?
N14 C127 1.397(6) . ?
N15 C105 1.343(6) . ?
N15 C136 1.395(6) . ?
N16 C106 1.325(6) . ?
N16 C107 1.380(6) . ?
C101 C106 1.422(6) . ?
C101 C102 1.434(7) . ?
C102 C103 1.419(6) . ?
C103 C104 1.449(6) . ?
C104 C105 1.402(7) . ?
C105 C106 1.450(6) . ?
C107 C108 1.371(7) . ?
C107 C116 1.441(7) . ?
C108 C109 1.403(7) . ?
C109 C114 1.425(7) . ?
C109 C110 1.435(8) . ?
C110 C111 1.342(8) . ?
C111 C112 1.414(9) . ?
C112 C113 1.375(8) . ?
C113 C114 1.412(7) . ?
C114 C115 1.404(7) . ?
C115 C116 1.375(7) . ?
C117 C118 1.375(6) . ?
C117 C126 1.439(6) . ?
C118 C119 1.418(7) . ?
C119 C120 1.424(7) . ?
C119 C124 1.432(6) . ?
C120 C121 1.366(7) . ?
C121 C122 1.417(7) . ?
C122 C123 1.344(7) . ?
C123 C124 1.429(7) . ?
C124 C125 1.405(7) . ?
C125 C126 1.381(7) . ?
C127 C128 1.380(7) . ?
C127 C136 1.413(7) . ?
C128 C129 1.414(7) . ?
C129 C134 1.415(8) . ?
C129 C130 1.433(7) . ?
C130 C131 1.371(8) . ?
C131 C132 1.383(9) . ?
C132 C133 1.381(8) . ?
C133 C134 1.420(7) . ?
C134 C135 1.413(7) . ?
C135 C136 1.386(7) . ?
N21 C205 1.355(8) . ?
N21 C221 1.443(9) . ?
N21 C220 1.466(9) . ?
N22 C211 1.362(7) . ?
N22 C223 1.443(8) . ?
N22 C222 1.471(7) . ?
N23 C217 1.355(7) . ?
N23 C225 1.468(8) . ?
N23 C224 1.479(8) . ?
C201 C202 1.429(8) . ?
C201 C214 1.447(7) . ?
C201 C208 1.451(7) . ?
C202 C207 1.412(7) . ?
C202 C203 1.423(8) . ?
C203 C204 1.355(8) . ?
C204 C205 1.416(9) . ?
C205 C206 1.430(8) . ?
C206 C207 1.369(8) . ?
C208 C213 1.406(7) . ?
C208 C209 1.419(7) . ?
C209 C210 1.367(7) . ?
C210 C211 1.414(8) . ?
C211 C212 1.418(7) . ?
C212 C213 1.369(7) . ?
C214 C215 1.413(8) . ?
C214 C219 1.421(7) . ?
C215 C216 1.355(8) . ?
C216 C217 1.417(8) . ?
C217 C218 1.408(8) . ?
C218 C219 1.358(8) . ?
N31 C305 1.350(9) . ?
N31 C321 1.442(9) . ?
N31 C320 1.476(10) . ?
N32 C311 1.375(7) . ?
N32 C323 1.456(8) . ?
N32 C322 1.461(8) . ?
N33 C317 1.344(8) . ?
N33 C325 1.466(7) . ?
N33 C324 1.466(8) . ?
C301 C302 1.420(9) . ?
C301 C314 1.434(8) . ?
C301 C308 1.472(7) . ?
C302 C303 1.410(8) . ?
C302 C307 1.424(8) . ?
C303 C304 1.362(9) . ?
C304 C305 1.411(9) . ?
C305 C306 1.426(9) . ?
C306 C307 1.338(9) . ?
C308 C309 1.396(8) . ?
C308 C313 1.409(8) . ?
C309 C310 1.372(7) . ?
C310 C311 1.402(9) . ?
C311 C312 1.402(8) . ?
C312 C313 1.381(7) . ?
C314 C315 1.418(8) . ?
C314 C319 1.434(7) . ?
C315 C316 1.352(8) . ?
C316 C317 1.432(7) . ?
C317 C318 1.420(8) . ?
C318 C319 1.361(8) . ?
Cl1 C1S 1.708(3) . ?
Cl2 C2S 1.716(3) . ?
C1S C2S 1.3900 . ?
C1S C6S 1.3900 . ?
C2S C3S 1.3900 . ?
C3S C4S 1.3900 . ?
C4S C5S 1.3900 . ?
C5S C6S 1.3900 . ?
Cl3 C01S 1.711(3) . ?
Cl4 C02S 1.717(3) . ?
C01S C02S 1.3900 . ?
C01S C06S 1.3900 . ?
C02S C03S 1.3900 . ?
C03S C04S 1.3900 . ?
C04S C05S 1.3900 . ?
C05S C06S 1.3900 . ?
Cl5 C11S 1.725(15) . ?
Cl6 C12S 1.703(17) . ?
C11S C12S 1.3900 . ?
C11S C16S 1.3900 . ?
C12S C13S 1.3900 . ?
C13S C14S 1.3900 . ?
C14S C15S 1.3900 . ?
C15S C16S 1.3900 . ?
Cl7 C21S 1.709(3) . ?
Cl8 C22S 1.715(3) . ?
C21S C22S 1.3900 . ?
C21S C26S 1.3900 . ?
C22S C23S 1.3900 . ?
C23S C24S 1.3900 . ?
C24S C25S 1.3900 . ?
C25S C26S 1.3900 . ?
Cl9 C31S 1.709(3) . ?
Cl10 C32S 1.716(3) . ?
C31S C32S 1.3900 . ?
C31S C36S 1.3900 . ?
C32S C33S 1.3900 . ?
C33S C34S 1.3900 . ?
C34S C35S 1.3900 . ?
C35S C36S 1.3900 . ?
Cl15 C61S 1.711(3) . ?
Cl16 C62S 1.716(3) . ?
C61S C62S 1.3900 . ?
C61S C66S 1.3900 . ?
C62S C63S 1.3900 . ?
C63S C64S 1.3900 . ?
C64S C65S 1.3900 . ?
C65S C66S 1.3900 . ?
Cl11 C41S 1.709(3) . ?
Cl12 C42S 1.716(3) . ?
C41S C42S 1.3900 . ?
C41S C46S 1.3900 . ?
C42S C43S 1.3900 . ?
C43S C44S 1.3900 . ?
C44S C45S 1.3900 . ?
C45S C46S 1.3900 . ?
Cl13 C51S 1.713(3) . ?
Cl14 C52S 1.721(4) . ?
C51S C52S 1.3900 . ?
C51S C56S 1.3900 . ?
C52S C53S 1.3900 . ?
C53S C54S 1.3900 . ?
C54S C55S 1.3900 . ?
C55S C56S 1.3900 . ?
